data_1532994
loop_
_publ_author_name
'Nalini, G.'
'Subbanna, G.N.'
'Guru Row, T.N.'

_publ_section_title
;
 Studies on n=2 Aurivillius phases: structure of the series Bi3-x Lax Ti
 Nb O9 (0 <= x <= 1)
;
_journal_name_full 'Materials Chemistry and Physics'
_journal_page_first 663
_journal_page_last 671
_journal_volume 82
_journal_year 2003
_chemical_formula_sum 'Bi3 Nb1.1 O9 Ti0.9'
_chemical_name_systematic 'Bi3 (Ti0.9 Nb1.1 O9)'
_space_group_IT_number 36
_symmetry_space_group_name_Hall 'A -2 2a'
_symmetry_space_group_name_H-M 'A 21 a m'
_cell_angle_alpha 90
_cell_angle_beta 90
_cell_angle_gamma 90
_cell_formula_units_Z 4
_cell_length_a 5.4248
_cell_length_b 5.3864
_cell_length_c 25.0392
_cell_volume 731.649
_citation_journal_id_ASTM MCHPDR
_cod_data_source_file Nalini_MCHPDR_2003_479.cif
_cod_data_source_block Bi3Nb1.1O9Ti0.9
_cod_original_sg_symbol_Hall 'C 2c -2 (z,y,-x)'
_cod_database_code 1532994

loop_
_symmetry_equiv_pos_as_xyz
x,y,z
x+1/2,-y,-z
x,y,-z
x+1/2,-y,z
x,y+1/2,z+1/2
x+1/2,-y+1/2,-z+1/2
x,y+1/2,-z+1/2
x+1/2,-y+1/2,z+1/2

loop_
_atom_site_label
_atom_site_type_symbol
_atom_site_fract_x
_atom_site_fract_y
_atom_site_fract_z
_atom_site_occupancy
_atom_site_U_iso_or_equiv
Nb1 Nb+5 0.4677 0.7292 0.4121 0.55 0.0
Ti1 Ti+4 0.4677 0.7292 0.4121 0.45 0.0
O2 O-2 0.471 0.775 0.3411 1 0.0
O3 O-2 0.784 0.008 0.2568 1 0.0
O1 O-2 0.459 0.182 0 1 0.0
Bi1 Bi+3 0.0235 0.2385 0 1 0.0
Bi2 Bi+3 0.5156 0.7296 0.1989 1 0.0
O5 O-2 0.755 0.007 0.5678 1 0.0
O4 O-2 0.633 0.936 0.0923 1 0.0
